data_1524307
loop_
_publ_author_name
'Elemans, J.B.A.A.'
'Buschow, K.H.J.'
'Zandbergen, H.W.'
'de Jong, J.P.'

_publ_section_title
;
 Magnetic order in the pseudo-binary system Th (Fe1-x Nix)5
;
_journal_name_full 'Physica Status Solidi, Sectio A: Applied Research'
_journal_page_first 595
_journal_page_last 600
_journal_volume 29
_journal_year 1975
_chemical_formula_sum 'Fe0.5 Ni0.5 Th'
_chemical_name_systematic 'Fe Ni4 Th'
_space_group_IT_number 164
_symmetry_space_group_name_Hall '-P 3 2"'
_symmetry_space_group_name_H-M 'P -3 m 1'
_cell_angle_alpha 90
_cell_angle_beta 90
_cell_angle_gamma 120
_cell_formula_units_Z 1
_cell_length_a 4.9789
_cell_length_b 4.9789
_cell_length_c 4.0336
_cell_volume 86.594
_citation_journal_id_ASTM PSSABA
_cod_data_source_file Elemans_PSSABA_1975_43.cif
_cod_data_source_block Fe0.5Ni0.5Th1
_cod_original_cell_volume 86.59449
_cod_original_formula_sum 'Fe0.5 Ni0.5 Th1'
_cod_database_code 1524307

loop_
_symmetry_equiv_pos_as_xyz
x,y,z
-y,x-y,z
-x+y,-x,z
y,x,-z
-x,-x+y,-z
x-y,-y,-z
-x,-y,-z
y,-x+y,-z
x-y,x,-z
-y,-x,z
x,x-y,z
-x+y,y,z

loop_
_atom_site_label
_atom_site_type_symbol
_atom_site_fract_x
_atom_site_fract_y
_atom_site_fract_z
_atom_site_occupancy
_atom_site_U_iso_or_equiv
Ni2 Ni 0.5 0 0.5 0.1 0.0
Fe1 Fe 0.3333 0.6667 0.029 0.1 0.0
Ni1 Ni 0.3333 0.6667 0.029 0.1 0.0
Fe2 Fe 0.5 0 0.5 0.1 0.0
Th1 Th 0 0 0 1 0.0
